data_7123174
loop_
_publ_author_name
'Li, Dan'
'Yang, Hu'
'Zheng, Ji'
'Peng, Su-Kao'
'Zhu, Xiao-Wei'
'Wan, Meng-Yan'
'Lu, Weigang'

_publ_section_title
;
 A Chemopalette Strategy for White Light by Modulating Monomeric and
 Excimeric Phosphorescence of a Simple Cu(I) Cyclic Trinuclear Unit
;
_journal_name_full 'Chemical Communications'
_journal_paper_doi 10.1039/C9CC00716D
_journal_year 2019
_chemical_formula_moiety 'C9 H6 Cl3 Cu3 N6'
_chemical_formula_sum 'C9 H6 Cl3 Cu3 N6'
_chemical_formula_weight 495.17
_space_group_crystal_system orthorhombic
_space_group_IT_number 60
_space_group_name_Hall '-P 2n 2ab'
_space_group_name_H-M_alt 'P b c n'
_symmetry_space_group_name_Hall '-P 2n 2ab'
_symmetry_space_group_name_H-M 'P b c n'
_atom_sites_solution_hydrogens geom
_atom_sites_solution_primary direct
_audit_creation_date 2019-02-15
_audit_creation_method
;
Olex2 1.2
(compiled 2018.05.29 svn.r3508 for OlexSys, GUI svn.r5506)
;
_audit_update_record
;
2019-02-16 deposited with the CCDC.    2019-03-21 downloaded from the CCDC.
;
_cell_angle_alpha 90
_cell_angle_beta 90
_cell_angle_gamma 90
_cell_formula_units_Z 4
_cell_length_a 16.3471(15)
_cell_length_b 11.6390(11)
_cell_length_c 7.8446(15)
_cell_measurement_reflns_used 1817
_cell_measurement_temperature 300(2)
_cell_measurement_theta_max 75.1160
_cell_measurement_theta_min 4.6130
_cell_volume 1492.5(3)
_computing_cell_refinement 'CrysAlisPro 1.171.39.33c (Rigaku OD, 2017)'
_computing_data_collection 'CrysAlisPro 1.171.39.33c (Rigaku OD, 2017)'
_computing_data_reduction 'CrysAlisPro 1.171.39.33c (Rigaku OD, 2017)'
_computing_molecular_graphics 'Olex2 (Dolomanov et al., 2009)'
_computing_publication_material 'Olex2 (Dolomanov et al., 2009)'
_computing_structure_refinement 'XL (Sheldrick, 2008)'
_computing_structure_solution 'XS (Sheldrick, 2008)'
_diffrn_ambient_environment air
_diffrn_ambient_temperature 300(2)
_diffrn_detector 'CCD plate'
_diffrn_measured_fraction_theta_full 0.965
_diffrn_measured_fraction_theta_max 0.922
_diffrn_measurement_details
;
List of Runs (angles in degrees, time in seconds):

  # Type    Start    End  Width  t~exp~   \w     \q     \k     \f   Frames
#--------------------------------------------------------------------------
  1  \w    -58.00 -33.00   0.50    2.53    --   -0.90 -49.00 -23.00   50
  2  \w      4.00  29.00   0.50    2.53    --   -0.90  72.00 -50.00   50
  3  \w    -81.00 -56.00   0.50    2.53    --   -0.90 -72.00 179.00   50
  4  \w    -56.00 -31.00   0.50    2.53    --    0.90 -49.00 -23.00   50
  5  \w    113.00 138.00   0.50   10.11    --  105.10  49.00 124.00   50
  6  \w     49.00  74.00   0.50   10.11    --  105.10 -49.00 -23.00   50
  7  \w     76.00 101.00   0.50   10.11    --  105.10 -72.00 179.00   50
  8  \w     79.00 147.00   0.50   10.11    --  105.10  72.00 -50.00  136
  9  \w    -17.00  24.00   0.50    2.53    --    0.90  82.00-180.00   82
 10  \w    -39.00  22.00   0.50    2.53    --    0.90 -82.00 150.00  122
 11  \w     76.00 175.00   0.50   10.11    --  105.10  77.00 -30.00  198
 12  \w     19.00 137.00   0.50   10.11    --  105.10 -82.00  90.00  236
 13  \w    166.00 191.00   0.50   10.11    --  105.10  57.00-150.00   50
 14  \w    106.00 148.00   0.50   10.11    --  105.10  82.00 -90.00   84
 15  \w    113.00 152.00   0.50   10.11    --  105.10  57.00-150.00   78
;
_diffrn_measurement_device 'four-circle diffractometer'
_diffrn_measurement_device_type 'XtaLAB AFC12 (RINC): Kappa single'
_diffrn_measurement_method '\w scans'
_diffrn_orient_matrix_type 'CrysAlisPro convention (1999,Acta A55,543-557)'
_diffrn_orient_matrix_UB_11 -0.0852367000
_diffrn_orient_matrix_UB_12 0.0539814000
_diffrn_orient_matrix_UB_13 -0.0206161000
_diffrn_orient_matrix_UB_21 0.0343185000
_diffrn_orient_matrix_UB_22 0.1171156000
_diffrn_orient_matrix_UB_23 0.0569137000
_diffrn_orient_matrix_UB_31 0.0196767000
_diffrn_orient_matrix_UB_32 0.0295656000
_diffrn_orient_matrix_UB_33 -0.1874846000
_diffrn_radiation_monochromator mirror
_diffrn_radiation_probe x-ray
_diffrn_radiation_type CuK\a
_diffrn_radiation_wavelength 1.54184
_diffrn_reflns_av_R_equivalents 0.0961
_diffrn_reflns_av_unetI/netI 0.0631
_diffrn_reflns_Laue_measured_fraction_full 0.965
_diffrn_reflns_Laue_measured_fraction_max 0.922
_diffrn_reflns_limit_h_max 20
_diffrn_reflns_limit_h_min -19
_diffrn_reflns_limit_k_max 14
_diffrn_reflns_limit_k_min -10
_diffrn_reflns_limit_l_max 9
_diffrn_reflns_limit_l_min -9
_diffrn_reflns_number 5341
_diffrn_reflns_point_group_measured_fraction_full 0.965
_diffrn_reflns_point_group_measured_fraction_max 0.922
_diffrn_reflns_theta_full 67.684
_diffrn_reflns_theta_max 78.961
_diffrn_reflns_theta_min 4.664
_diffrn_source 'Rotating-anode X-ray tube (dual wavelength)'
_diffrn_source_type 'Rigaku (Cu) X-ray DW Source'
_exptl_absorpt_coefficient_mu 9.911
_exptl_absorpt_correction_T_max 1.00000
_exptl_absorpt_correction_T_min 0.79037
_exptl_absorpt_correction_type multi-scan
_exptl_absorpt_process_details
;
CrysAlisPro 1.171.39.33c (Rigaku Oxford Diffraction, 2017)
Empirical absorption correction using spherical harmonics,
 implemented in SCALE3 ABSPACK scaling algorithm.
;
_exptl_crystal_colour 'clear light colourless'
_exptl_crystal_colour_lustre clear
_exptl_crystal_colour_modifier light
_exptl_crystal_colour_primary colourless
_exptl_crystal_density_diffrn 2.204
_exptl_crystal_description needle
_exptl_crystal_F_000 960
_exptl_crystal_size_max 0.2
_exptl_crystal_size_mid 0.15
_exptl_crystal_size_min 0.11
_refine_diff_density_max 0.807
_refine_diff_density_min -1.314
_refine_diff_density_rms 0.229
_refine_ls_extinction_method none
_refine_ls_goodness_of_fit_ref 1.277
_refine_ls_hydrogen_treatment constr
_refine_ls_matrix_type full
_refine_ls_number_parameters 97
_refine_ls_number_reflns 1488
_refine_ls_number_restraints 0
_refine_ls_restrained_S_all 1.277
_refine_ls_R_factor_all 0.1257
_refine_ls_R_factor_gt 0.0809
_refine_ls_shift/su_max 0.000
_refine_ls_shift/su_mean 0.000
_refine_ls_structure_factor_coef Fsqd
_refine_ls_weighting_details 'w=1/[\s^2^(Fo^2^)+(0.2000P)^2^] where P=(Fo^2^+2Fc^2^)/3'
_refine_ls_weighting_scheme calc
_refine_ls_wR_factor_gt 0.2536
_refine_ls_wR_factor_ref 0.3560
_reflns_Friedel_coverage 0.000
_reflns_number_gt 888
_reflns_number_total 1488
_reflns_threshold_expression 'I > 2\s(I)'
_cod_data_source_file c9cc00716d2.cif
_cod_data_source_block cl-alpha-300k
_cod_original_cell_volume 1492.6(3)
_cod_database_code 7123174
_shelx_shelxl_version_number 2016/6
_chemical_oxdiff_formula 'Cu C H N Cl'
_shelx_space_group_comment
;
The symmetry employed for this shelxl refinement is uniquely defined
by the following loop, which should always be used as a source of
symmetry information in preference to the above space-group names.
They are only intended as comments.
;
_shelx_estimated_absorpt_t_max 0.409
_shelx_estimated_absorpt_t_min 0.242
_reflns_odcompleteness_completeness 94.97
_reflns_odcompleteness_iscentric 1
_reflns_odcompleteness_theta 66.97
_olex2_refinement_description
;
1. Fixed Uiso
 At 1.2 times of:
  All C(H) groups
2.a Aromatic/amide H refined with riding coordinates:
 C2(H2), C3(H3), C5(H5)
;
_olex2_submission_original_sample_id Cl-alpha-
_olex2_submission_special_instructions 'No special instructions were received'
_oxdiff_exptl_absorpt_empirical_details
;
Empirical correction (ABSPACK) includes:
- Absorption correction using spherical harmonics
- Frame scaling
;
_oxdiff_exptl_absorpt_empirical_full_max 2.047
_oxdiff_exptl_absorpt_empirical_full_min 0.430

loop_
_space_group_symop_operation_xyz
'x, y, z'
'-x+1/2, -y+1/2, z+1/2'
'x+1/2, -y+1/2, -z'
'-x, y, -z+1/2'
'-x, -y, -z'
'x-1/2, y-1/2, -z-1/2'
'-x-1/2, y-1/2, z'
'x, -y, z-1/2'

loop_
_atom_site_label
_atom_site_type_symbol
_atom_site_fract_x
_atom_site_fract_y
_atom_site_fract_z
_atom_site_U_iso_or_equiv
_atom_site_adp_type
_atom_site_occupancy
_atom_site_site_symmetry_order
_atom_site_calc_flag
_atom_site_refinement_flags_posn
_atom_site_refinement_flags_adp
_atom_site_refinement_flags_occupancy
Cu1 Cu 0.58299(11) 0.67234(12) 0.1373(3) 0.0805(8) Uani 1 1 d . . .
Cu2 Cu 0.500000 0.43177(19) 0.250000 0.0797(9) Uani 1 2 d S T P
Cl1 Cl 0.500000 1.1379(3) 0.250000 0.0864(14) Uani 1 2 d S T P
Cl2 Cl 0.7790(2) 0.3183(3) -0.1363(5) 0.0972(12) Uani 1 1 d . . .
N1 N 0.5364(6) 0.8102(6) 0.2121(13) 0.070(2) Uani 1 1 d . . .
N2 N 0.6294(5) 0.5343(6) 0.0685(13) 0.069(2) Uani 1 1 d . . .
N3 N 0.5921(5) 0.4318(7) 0.1110(13) 0.075(3) Uani 1 1 d . . .
C1 C 0.500000 0.9903(12) 0.250000 0.075(4) Uani 1 2 d S T P
C2 C 0.5596(8) 0.9182(8) 0.1842(18) 0.080(3) Uani 1 1 d . . .
H2 H 0.607463 0.941277 0.129915 0.096 Uiso 1 1 calc R . .
C3 C 0.6971(6) 0.5097(8) -0.0149(15) 0.068(3) Uani 1 1 d . . .
H3 H 0.734419 0.563209 -0.055955 0.082 Uiso 1 1 calc R . .
C4 C 0.7039(6) 0.3926(8) -0.0318(17) 0.072(3) Uani 1 1 d . . .
C5 C 0.6369(6) 0.3485(8) 0.0459(15) 0.067(3) Uani 1 1 d . . .
H5 H 0.624396 0.270661 0.052422 0.081 Uiso 1 1 calc R . .

loop_
_atom_site_aniso_label
_atom_site_aniso_U_11
_atom_site_aniso_U_22
_atom_site_aniso_U_33
_atom_site_aniso_U_23
_atom_site_aniso_U_13
_atom_site_aniso_U_12
Cu1 0.0849(12) 0.0464(9) 0.1102(18) -0.0041(7) 0.0054(9) 0.0086(6)
Cu2 0.0664(13) 0.0617(13) 0.111(2) 0.000 0.0095(12) 0.000
Cl1 0.091(2) 0.0404(14) 0.128(4) 0.000 0.003(2) 0.000
Cl2 0.0865(19) 0.0700(16) 0.135(3) -0.0031(15) 0.0222(19) 0.0211(12)
N1 0.091(6) 0.046(3) 0.074(7) 0.005(3) 0.010(5) 0.002(3)
N2 0.067(4) 0.052(4) 0.087(6) 0.002(4) 0.004(4) -0.001(3)
N3 0.074(5) 0.049(4) 0.104(8) 0.005(4) -0.005(5) 0.007(3)
C1 0.079(9) 0.043(5) 0.104(13) 0.000 -0.001(8) 0.000
C2 0.076(6) 0.046(4) 0.118(9) 0.009(5) 0.017(7) 0.004(4)
C3 0.062(5) 0.060(5) 0.083(8) 0.006(5) -0.007(5) 0.003(4)
C4 0.065(5) 0.056(5) 0.094(9) -0.004(5) -0.008(5) 0.009(4)
C5 0.071(6) 0.050(4) 0.080(7) -0.006(5) 0.002(5) 0.006(4)

loop_
_atom_type_symbol
_atom_type_description
_atom_type_scat_dispersion_real
_atom_type_scat_dispersion_imag
_atom_type_scat_source
C C 0.0181 0.0091 'International Tables Vol C Tables 4.2.6.8 and 6.1.1.4'
H H 0.0000 0.0000 'International Tables Vol C Tables 4.2.6.8 and 6.1.1.4'
N N 0.0311 0.0180 'International Tables Vol C Tables 4.2.6.8 and 6.1.1.4'
Cl Cl 0.3639 0.7018 'International Tables Vol C Tables 4.2.6.8 and 6.1.1.4'
Cu Cu -1.9646 0.5888 'International Tables Vol C Tables 4.2.6.8 and 6.1.1.4'

loop_
_geom_angle_atom_site_label_1
_geom_angle_atom_site_label_2
_geom_angle_atom_site_label_3
_geom_angle
_geom_angle_site_symmetry_1
N2 Cu1 N1 178.6(5) .
N3 Cu2 N3 180.0(5) 4_655
N1 N1 Cu1 120.3(3) 4_655
N1 N1 C2 109.2(6) 4_655
C2 N1 Cu1 130.0(8) .
N3 N2 Cu1 119.8(7) .
C3 N2 Cu1 132.5(7) .
C3 N2 N3 107.6(8) .
N2 N3 Cu2 120.0(7) .
C5 N3 Cu2 132.6(8) .
C5 N3 N2 107.3(9) .
C2 C1 Cl1 127.3(7) 4_655
C2 C1 Cl1 127.3(7) .
C2 C1 C2 105.5(13) 4_655
N1 C2 C1 108.1(10) .
N2 C3 C4 109.4(9) .
C3 C4 Cl2 127.3(9) .
C5 C4 Cl2 127.2(8) .
C5 C4 C3 105.5(9) .
N3 C5 C4 110.2(9) .

loop_
_geom_bond_atom_site_label_1
_geom_bond_atom_site_label_2
_geom_bond_distance
_geom_bond_site_symmetry_2
Cu1 N1 1.870(8) .
Cu1 N2 1.857(8) .
Cu2 N3 1.859(10) 4_655
Cu2 N3 1.859(10) .
Cl1 C1 1.718(15) .
Cl2 C4 1.710(10) .
N1 N1 1.331(19) 4_655
N1 C2 1.331(13) .
N2 N3 1.380(12) .
N2 C3 1.317(13) .
N3 C5 1.318(13) .
C1 C2 1.386(14) .
C1 C2 1.386(14) 4_655
C3 C4 1.374(12) .
C4 C5 1.354(14) .
